data_7054554
loop_
_publ_author_name
'Dar, Aijaz A.'
'Mallick, Abhijit'
'Murugavel, Ramaswamy'

_publ_section_title
;
 Synthetic strategies to achieve further-functionalised monoaryl phosphate
 primary building units: crystal structures and solid-state aggregation
 behavior
;
_journal_issue 2
_journal_name_full 'New J. Chem.'
_journal_page_first 1186
_journal_paper_doi 10.1039/C4NJ01614A
_journal_volume 39
_journal_year 2015
_chemical_formula_moiety 'C12 H18 Cl O4 P'
_chemical_formula_sum 'C12 H18 Cl O4 P'
_chemical_formula_weight 292.68
_chemical_name_systematic
;
 ?
;
_space_group_IT_number 15
_symmetry_cell_setting monoclinic
_symmetry_space_group_name_Hall '-C 2yc'
_symmetry_space_group_name_H-M 'C 1 2/c 1'
_atom_sites_solution_hydrogens geom
_atom_sites_solution_primary direct
_atom_sites_solution_secondary difmap
_audit_creation_method SHELXL-97
_audit_update_record
;
2014-11-19 deposited with the CCDC.
2014-11-24 downloaded from the CCDC.
;
_cell_angle_alpha 90.00
_cell_angle_beta 97.58(3)
_cell_angle_gamma 90.00
_cell_formula_units_Z 8
_cell_length_a 33.100(8)
_cell_length_b 11.236(2)
_cell_length_c 8.061(2)
_cell_measurement_temperature 150(2)
_cell_volume 2971.8(12)
_computing_structure_refinement 'SHELXL-97 (Sheldrick, 1997)'
_diffrn_ambient_temperature 150(2)
_diffrn_measured_fraction_theta_full 0.998
_diffrn_measured_fraction_theta_max 0.998
_diffrn_radiation_monochromator graphite
_diffrn_radiation_source 'fine-focus sealed tube'
_diffrn_radiation_type MoK\a
_diffrn_radiation_wavelength 0.71073
_diffrn_reflns_av_R_equivalents 0.1404
_diffrn_reflns_av_unetI/netI 0.0837
_diffrn_reflns_limit_h_max 39
_diffrn_reflns_limit_h_min -39
_diffrn_reflns_limit_k_max 12
_diffrn_reflns_limit_k_min -13
_diffrn_reflns_limit_l_max 9
_diffrn_reflns_limit_l_min -9
_diffrn_reflns_number 10070
_diffrn_reflns_theta_full 25.00
_diffrn_reflns_theta_max 25.00
_diffrn_reflns_theta_min 3.46
_exptl_absorpt_coefficient_mu 0.368
_exptl_absorpt_correction_T_max 0.9267
_exptl_absorpt_correction_T_min 0.8882
_exptl_absorpt_correction_type multi-scan
_exptl_absorpt_process_details 'NUMABS (Rigaku, 1999)'
_exptl_crystal_colour colorless
_exptl_crystal_density_diffrn 1.308
_exptl_crystal_density_method 'not measured'
_exptl_crystal_description needle
_exptl_crystal_F_000 1232
_exptl_crystal_size_max 0.33
_exptl_crystal_size_mid 0.28
_exptl_crystal_size_min 0.21
_refine_diff_density_max 0.587
_refine_diff_density_min -0.509
_refine_diff_density_rms 0.095
_refine_ls_extinction_method none
_refine_ls_goodness_of_fit_ref 1.082
_refine_ls_hydrogen_treatment mixed
_refine_ls_matrix_type full
_refine_ls_number_parameters 172
_refine_ls_number_reflns 2622
_refine_ls_number_restraints 0
_refine_ls_restrained_S_all 1.082
_refine_ls_R_factor_all 0.1173
_refine_ls_R_factor_gt 0.0858
_refine_ls_shift/su_max 0.000
_refine_ls_shift/su_mean 0.000
_refine_ls_structure_factor_coef Fsqd
_refine_ls_weighting_details 'calc w=1/[\s^2^(Fo^2^)+(0.1331P)^2^+3.2841P] where P=(Fo^2^+2Fc^2^)/3'
_refine_ls_weighting_scheme calc
_refine_ls_wR_factor_gt 0.2375
_refine_ls_wR_factor_ref 0.2521
_reflns_number_gt 1606
_reflns_number_total 2622
_reflns_threshold_expression >2sigma(I)
_cod_data_source_file c4nj01614a2.cif
_cod_data_source_block Compound1
_cod_depositor_comments
;
The following automatic conversions were performed:

'_exptl_absorpt_correction_type' value 'Multi-scan' changed to
'multi-scan' according to
/usr/data/users/saulius/crontab/automatic-downloads/rss-feeds/RSC/lib/dictionaries/cif_core.dic
dictionary named 'cif_core.dic' version 2.4.2 from 2011-04-26.

Automatic conversion script
Id: cif_fix_values 2935 2014-11-11 08:27:57Z andrius 

 Adding full bibliography for 7054554--7054560.cif.
;
_cod_original_cell_volume 2971.9(12)
_cod_original_sg_symbol_H-M 'C 2/c'
_cod_database_code 7054554

loop_
_symmetry_equiv_pos_as_xyz
'x, y, z'
'-x, y, -z+1/2'
'x+1/2, y+1/2, z'
'-x+1/2, y+1/2, -z+1/2'
'-x, -y, -z'
'x, -y, z-1/2'
'-x+1/2, -y+1/2, -z'
'x+1/2, -y+1/2, z-1/2'

loop_
_atom_site_label
_atom_site_type_symbol
_atom_site_fract_x
_atom_site_fract_y
_atom_site_fract_z
_atom_site_U_iso_or_equiv
_atom_site_adp_type
_atom_site_occupancy
_atom_site_symmetry_multiplicity
_atom_site_calc_flag
_atom_site_refinement_flags
P1 P 0.05768(4) 0.37893(11) 0.17193(16) 0.0434(4) Uani 1 1 d .
Cl1 Cl 0.22817(6) 0.0860(2) -0.0629(3) 0.1099(9) Uani 1 1 d .
C1 C 0.11695(16) 0.2244(4) 0.1244(6) 0.0486(13) Uani 1 1 d .
C2 C 0.11203(17) 0.1612(5) -0.0239(7) 0.0537(13) Uani 1 1 d .
C3 C 0.1475(2) 0.1199(5) -0.0822(8) 0.0663(17) Uani 1 1 d .
H3 H 0.1458 0.0777 -0.1850 0.080 Uiso 1 1 calc R
C4 C 0.1844(2) 0.1410(6) 0.0101(10) 0.077(2) Uani 1 1 d .
C5 C 0.18825(19) 0.2034(6) 0.1579(9) 0.0705(17) Uani 1 1 d .
H5 H 0.2145 0.2171 0.2178 0.085 Uiso 1 1 calc R
C6 C 0.15407(17) 0.2467(5) 0.2205(7) 0.0591(15) Uani 1 1 d .
C7 C 0.0708(2) 0.1407(5) -0.1290(7) 0.0620(15) Uani 1 1 d .
H7 H 0.0495 0.1575 -0.0551 0.074 Uiso 1 1 calc R
C8 C 0.0642(3) 0.2274(7) -0.2717(9) 0.092(2) Uani 1 1 d .
H8A H 0.0692 0.3085 -0.2290 0.137 Uiso 1 1 calc R
H8B H 0.0361 0.2211 -0.3265 0.137 Uiso 1 1 calc R
H8C H 0.0830 0.2093 -0.3526 0.137 Uiso 1 1 calc R
C9 C 0.0647(2) 0.0130(6) -0.1887(9) 0.083(2) Uani 1 1 d .
H9A H 0.0844 -0.0060 -0.2655 0.125 Uiso 1 1 calc R
H9B H 0.0370 0.0034 -0.2469 0.125 Uiso 1 1 calc R
H9C H 0.0688 -0.0409 -0.0923 0.125 Uiso 1 1 calc R
C10 C 0.15818(18) 0.3142(6) 0.3845(7) 0.0667(16) Uani 1 1 d .
H10 H 0.1300 0.3267 0.4136 0.080 Uiso 1 1 calc R
C11 C 0.1766(3) 0.4348(8) 0.3684(10) 0.117(3) Uani 1 1 d .
H11A H 0.2054 0.4261 0.3542 0.175 Uiso 1 1 calc R
H11B H 0.1743 0.4814 0.4696 0.175 Uiso 1 1 calc R
H11C H 0.1622 0.4759 0.2709 0.175 Uiso 1 1 calc R
C12 C 0.1816(3) 0.2449(9) 0.5262(10) 0.128(3) Uani 1 1 d .
H12A H 0.1681 0.1684 0.5384 0.192 Uiso 1 1 calc R
H12B H 0.1825 0.2903 0.6303 0.192 Uiso 1 1 calc R
H12C H 0.2094 0.2309 0.5017 0.192 Uiso 1 1 calc R
O1 O 0.08153(10) 0.2588(3) 0.1912(4) 0.0473(9) Uani 1 1 d .
O4 O 0.01853(12) 0.3554(4) 0.0511(5) 0.0571(10) Uani 1 1 d .
O2 O 0.04890(10) 0.4173(3) 0.3383(4) 0.0527(9) Uani 1 1 d .
O3 O 0.08458(11) 0.4650(3) 0.0873(5) 0.0557(10) Uani 1 1 d .
H3A H 0.0706 0.4974 0.0050 0.083 Uiso 1 1 calc R
H4A H -0.001(2) 0.365(6) 0.100(8) 0.07(2) Uiso 1 1 d .

loop_
_atom_site_aniso_label
_atom_site_aniso_U_11
_atom_site_aniso_U_22
_atom_site_aniso_U_33
_atom_site_aniso_U_23
_atom_site_aniso_U_13
_atom_site_aniso_U_12
P1 0.0465(8) 0.0402(7) 0.0446(7) -0.0013(6) 0.0101(5) 0.0022(6)
Cl1 0.0820(13) 0.1248(18) 0.1328(18) 0.0005(14) 0.0506(13) 0.0330(12)
C1 0.056(3) 0.040(3) 0.053(3) 0.009(2) 0.021(3) 0.012(2)
C2 0.066(4) 0.042(3) 0.056(3) 0.009(2) 0.017(3) 0.008(3)
C3 0.082(5) 0.061(4) 0.060(4) 0.007(3) 0.027(3) 0.020(3)
C4 0.070(4) 0.076(4) 0.093(5) 0.019(4) 0.035(4) 0.026(4)
C5 0.056(4) 0.080(4) 0.079(4) 0.007(4) 0.017(3) 0.004(3)
C6 0.052(3) 0.067(4) 0.059(3) 0.008(3) 0.012(3) 0.005(3)
C7 0.082(4) 0.055(3) 0.051(3) -0.008(3) 0.015(3) 0.011(3)
C8 0.114(6) 0.075(5) 0.080(5) 0.004(4) -0.008(4) 0.018(4)
C9 0.109(5) 0.063(4) 0.077(4) -0.012(3) 0.007(4) 0.001(4)
C10 0.054(3) 0.083(4) 0.064(4) 0.000(3) 0.010(3) -0.001(3)
C11 0.155(9) 0.116(7) 0.081(5) -0.018(5) 0.020(5) -0.050(6)
C12 0.179(9) 0.143(9) 0.062(5) 0.019(5) 0.011(5) 0.035(7)
O1 0.055(2) 0.0381(18) 0.052(2) 0.0044(15) 0.0191(16) 0.0067(16)
O4 0.050(2) 0.066(3) 0.056(2) -0.0139(18) 0.0081(19) 0.0007(19)
O2 0.052(2) 0.056(2) 0.051(2) -0.0183(17) 0.0103(16) -0.0019(17)
O3 0.057(2) 0.048(2) 0.061(2) 0.0175(17) 0.0081(18) 0.0014(18)

loop_
_atom_type_symbol
_atom_type_description
_atom_type_scat_dispersion_real
_atom_type_scat_dispersion_imag
_atom_type_scat_source
C C 0.0033 0.0016 'International Tables Vol C Tables 4.2.6.8 and 6.1.1.4'
H H 0.0000 0.0000 'International Tables Vol C Tables 4.2.6.8 and 6.1.1.4'
O O 0.0106 0.0060 'International Tables Vol C Tables 4.2.6.8 and 6.1.1.4'
P P 0.1023 0.0942 'International Tables Vol C Tables 4.2.6.8 and 6.1.1.4'
Cl Cl 0.1484 0.1585 'International Tables Vol C Tables 4.2.6.8 and 6.1.1.4'

loop_
_geom_angle_atom_site_label_1
_geom_angle_atom_site_label_2
_geom_angle_atom_site_label_3
_geom_angle
O2 P1 O3 114.6(2)
O2 P1 O4 112.1(2)
O3 P1 O4 108.5(2)
O2 P1 O1 108.7(2)
O3 P1 O1 105.89(18)
O4 P1 O1 106.7(2)
C2 C1 C6 124.9(5)
C2 C1 O1 117.6(5)
C6 C1 O1 117.3(5)
C1 C2 C3 116.9(6)
C1 C2 C7 123.6(5)
C3 C2 C7 119.4(5)
C4 C3 C2 119.3(6)
C4 C3 H3 120.3
C2 C3 H3 120.3
C3 C4 C5 122.3(6)
C3 C4 Cl1 118.5(6)
C5 C4 Cl1 119.2(6)
C4 C5 C6 120.6(6)
C4 C5 H5 119.7
C6 C5 H5 119.7
C1 C6 C5 116.0(6)
C1 C6 C10 123.3(5)
C5 C6 C10 120.6(6)
C8 C7 C9 111.7(5)
C8 C7 C2 111.0(5)
C9 C7 C2 113.0(5)
C8 C7 H7 106.9
C9 C7 H7 106.9
C2 C7 H7 106.9
C7 C8 H8A 109.5
C7 C8 H8B 109.5
H8A C8 H8B 109.5
C7 C8 H8C 109.5
H8A C8 H8C 109.5
H8B C8 H8C 109.5
C7 C9 H9A 109.5
C7 C9 H9B 109.5
H9A C9 H9B 109.5
C7 C9 H9C 109.5
H9A C9 H9C 109.5
H9B C9 H9C 109.5
C11 C10 C12 110.9(7)
C11 C10 C6 111.6(5)
C12 C10 C6 112.3(6)
C11 C10 H10 107.2
C12 C10 H10 107.2
C6 C10 H10 107.2
C10 C11 H11A 109.5
C10 C11 H11B 109.5
H11A C11 H11B 109.5
C10 C11 H11C 109.5
H11A C11 H11C 109.5
H11B C11 H11C 109.5
C10 C12 H12A 109.5
C10 C12 H12B 109.5
H12A C12 H12B 109.5
C10 C12 H12C 109.5
H12A C12 H12C 109.5
H12B C12 H12C 109.5
C1 O1 P1 129.4(3)
P1 O4 H4A 109(5)
P1 O3 H3A 109.5

loop_
_geom_bond_atom_site_label_1
_geom_bond_atom_site_label_2
_geom_bond_distance
P1 O2 1.474(3)
P1 O3 1.534(4)
P1 O4 1.538(4)
P1 O1 1.561(3)
Cl1 C4 1.746(6)
C1 C2 1.382(7)
C1 C6 1.386(8)
C1 O1 1.407(6)
C2 C3 1.399(8)
C2 C7 1.525(8)
C3 C4 1.367(10)
C3 H3 0.9500
C4 C5 1.374(10)
C5 C6 1.386(8)
C5 H5 0.9500
C6 C10 1.514(8)
C7 C8 1.501(9)
C7 C9 1.519(9)
C7 H7 1.0000
C8 H8A 0.9800
C8 H8B 0.9800
C8 H8C 0.9800
C9 H9A 0.9800
C9 H9B 0.9800
C9 H9C 0.9800
C10 C11 1.499(10)
C10 C12 1.510(10)
C10 H10 1.0000
C11 H11A 0.9800
C11 H11B 0.9800
C11 H11C 0.9800
C12 H12A 0.9800
C12 H12B 0.9800
C12 H12C 0.9800
O4 H4A 0.80(7)
O3 H3A 0.8400

loop_
_geom_hbond_atom_site_label_D
_geom_hbond_atom_site_label_H
_geom_hbond_atom_site_label_A
_geom_hbond_distance_DH
_geom_hbond_distance_HA
_geom_hbond_distance_DA
_geom_hbond_angle_DHA
_geom_hbond_site_symmetry_A
O4 H4A O4 0.80(7) 2.95(7) 3.582(8) 137(6) 2
O3 H3A O2 0.84 1.73 2.559(5) 169.6 6_565
O4 H4A O2 0.80(7) 1.83(7) 2.605(5) 163(7) 2

loop_
_geom_torsion_atom_site_label_1
_geom_torsion_atom_site_label_2
_geom_torsion_atom_site_label_3
_geom_torsion_atom_site_label_4
_geom_torsion
C6 C1 C2 C3 -1.9(8)
O1 C1 C2 C3 -175.4(4)
C6 C1 C2 C7 -178.4(5)
O1 C1 C2 C7 8.1(7)
C1 C2 C3 C4 1.6(8)
C7 C2 C3 C4 178.3(5)
C2 C3 C4 C5 -1.1(10)
C2 C3 C4 Cl1 178.6(4)
C3 C4 C5 C6 0.8(10)
Cl1 C4 C5 C6 -179.0(5)
C2 C1 C6 C5 1.5(8)
O1 C1 C6 C5 175.0(5)
C2 C1 C6 C10 -178.6(5)
O1 C1 C6 C10 -5.1(8)
C4 C5 C6 C1 -0.9(9)
C4 C5 C6 C10 179.2(6)
C1 C2 C7 C8 98.9(6)
C3 C2 C7 C8 -77.6(7)
C1 C2 C7 C9 -134.7(6)
C3 C2 C7 C9 48.8(7)
C1 C6 C10 C11 -109.1(7)
C5 C6 C10 C11 70.8(8)
C1 C6 C10 C12 125.6(7)
C5 C6 C10 C12 -54.5(9)
C2 C1 O1 P1 -95.4(5)
C6 C1 O1 P1 90.6(6)
O2 P1 O1 C1 -133.1(4)
O3 P1 O1 C1 -9.5(5)
O4 P1 O1 C1 105.9(5)
